data_7717677
loop_
_publ_author_name
'Barman, Sayani'
'Yadav, Sweta'
'Ray, Akshay K.'
'Swati, ?'
'Deepa, M.'
'Niranjan, Manish K.'
'Prakash, Jai'

_publ_section_title
;
 Sr<sub>3</sub>Zr<sub>2</sub>Cu<sub>4</sub><i>Q</i><sub>9</sub> (<i>Q</i>
 = S and Se): two novel layered quaternary mixed transition metal
 chalcogenides.
;
_journal_name_full 'Dalton transactions (Cambridge, England : 2003)'
_journal_paper_doi 10.1039/d4dt02928c
_journal_year 2024
_chemical_formula_sum 'Cu4 S9 Sr3 Zr2'
_chemical_formula_weight 988.00
_space_group_crystal_system triclinic
_space_group_IT_number 2
_space_group_name_Hall '-P 1'
_space_group_name_H-M_alt 'P -1'
_audit_creation_method SHELXL-2017/1
_audit_update_record
;
2024-10-14 deposited with the CCDC.	2024-12-03 downloaded from the CCDC.
;
_cell_angle_alpha 109.49(3)
_cell_angle_beta 104.54(3)
_cell_angle_gamma 96.73(3)
_cell_formula_units_Z 2
_cell_length_a 6.6907(13)
_cell_length_b 10.312(2)
_cell_length_c 11.929(2)
_cell_measurement_reflns_used 4507
_cell_measurement_temperature 293(2)
_cell_measurement_theta_max 30.6
_cell_measurement_theta_min 1.9
_cell_volume 732.6(3)
_computing_cell_refinement 'Bruker SAINT'
_computing_data_collection 'Bruker APEX2'
_computing_data_reduction 'Bruker SAINT'
_computing_molecular_graphics 'Bruker SHELXTL'
_computing_publication_material 'Bruker SHELXTL'
_computing_structure_refinement 'SHELXL-2017/1 (Sheldrick, 2017)'
_computing_structure_solution 'SHELXS-97 (Sheldrick 2008)'
_diffrn_ambient_temperature 293(2)
_diffrn_measured_fraction_theta_full 1.000
_diffrn_measured_fraction_theta_max 0.998
_diffrn_measurement_device_type 'Bruker APEX-II CCD'
_diffrn_measurement_method '\f and \w scans'
_diffrn_radiation_type MoK\a
_diffrn_radiation_wavelength 0.71073
_diffrn_reflns_av_unetI/netI 0.0402
_diffrn_reflns_Laue_measured_fraction_full 1.000
_diffrn_reflns_Laue_measured_fraction_max 0.998
_diffrn_reflns_limit_h_max 9
_diffrn_reflns_limit_h_min -9
_diffrn_reflns_limit_k_max 13
_diffrn_reflns_limit_k_min -14
_diffrn_reflns_limit_l_max 17
_diffrn_reflns_limit_l_min 0
_diffrn_reflns_number 4507
_diffrn_reflns_point_group_measured_fraction_full 1.000
_diffrn_reflns_point_group_measured_fraction_max 0.998
_diffrn_reflns_theta_full 25.242
_diffrn_reflns_theta_max 30.608
_diffrn_reflns_theta_min 1.905
_diffrn_source 'micro-focus sealed X-ray tube'
_exptl_absorpt_coefficient_mu 19.124
_exptl_absorpt_correction_T_max 0.433005
_exptl_absorpt_correction_T_min 0.201114
_exptl_absorpt_correction_type multi-scan
_exptl_absorpt_process_details multi-scan
_exptl_crystal_colour red
_exptl_crystal_density_diffrn 4.479
_exptl_crystal_description irregular
_exptl_crystal_F_000 908
_exptl_crystal_size_max 0.078
_exptl_crystal_size_mid 0.064
_exptl_crystal_size_min 0.057
_refine_diff_density_max 7.205
_refine_diff_density_min -2.127
_refine_diff_density_rms 0.416
_refine_ls_extinction_method none
_refine_ls_goodness_of_fit_ref 1.087
_refine_ls_hydrogen_treatment undef
_refine_ls_matrix_type full
_refine_ls_number_parameters 164
_refine_ls_number_reflns 4507
_refine_ls_number_restraints 0
_refine_ls_restrained_S_all 1.087
_refine_ls_R_factor_all 0.0578
_refine_ls_R_factor_gt 0.0474
_refine_ls_shift/su_max 0.000
_refine_ls_shift/su_mean 0.000
_refine_ls_structure_factor_coef Fsqd
_refine_ls_weighting_details 'w=1/[\s^2^(Fo^2^)+(0.0574P)^2^+6.3137P] where P=(Fo^2^+2Fc^2^)/3'
_refine_ls_weighting_scheme calc
_refine_ls_wR_factor_gt 0.1177
_refine_ls_wR_factor_ref 0.1239
_reflns_Friedel_coverage 0.000
_reflns_number_gt 3824
_reflns_number_total 4507
_reflns_threshold_expression 'I > 2\s(I)'
_cod_data_source_file d4dt02928c2.cif
_cod_data_source_block Sr3Zr2Cu4S9
_cod_database_code 7717677
_shelx_shelxl_version_number 2017/1
_shelx_space_group_comment
;
The symmetry employed for this shelxl refinement is uniquely defined
by the following loop, which should always be used as a source of
symmetry information in preference to the above space-group names.
They are only intended as comments.
;
_exptl_absorpt_special_details SADABS-2016/2

loop_
_space_group_symop_operation_xyz
'x, y, z'
'-x, -y, -z'

loop_
_atom_site_label
_atom_site_type_symbol
_atom_site_fract_x
_atom_site_fract_y
_atom_site_fract_z
_atom_site_U_iso_or_equiv
_atom_site_adp_type
_atom_site_occupancy
_atom_site_site_symmetry_order
_atom_site_calc_flag
_atom_site_refinement_flags_posn
_atom_site_refinement_flags_adp
_atom_site_refinement_flags_occupancy
_atom_site_disorder_assembly
_atom_site_disorder_group
Sr1 Sr 0.02289(12) 0.28554(8) 0.51275(8) 0.01222(15) Uani 1 1 d . . . . .
Sr2 Sr 0.31226(11) 0.24359(8) 0.83113(7) 0.01079(15) Uani 1 1 d . . . . .
Sr3 Sr 0.65550(12) 0.22878(8) 0.15896(8) 0.01431(16) Uani 1 1 d . . . . .
Zr1 Zr 0.15760(11) 0.48816(7) 0.16002(7) 0.00766(14) Uani 1 1 d . . . . .
Zr2 Zr 0.33865(11) 0.01423(7) 0.34348(7) 0.00718(14) Uani 1 1 d . . . . .
Cu1 Cu 0.13492(19) 0.06372(14) 0.12061(12) 0.0228(3) Uani 1 1 d . . . . .
Cu2 Cu 0.14085(16) 0.75657(10) 0.08159(11) 0.0141(2) Uani 1 1 d . . . . .
Cu3 Cu 0.38946(18) 0.42707(14) 0.37034(12) 0.0232(3) Uani 1 1 d . . . . .
Cu4 Cu 0.54004(16) 0.25993(11) 0.59811(11) 0.0149(2) Uani 1 1 d . . . . .
S1 S 0.0449(3) 0.4329(2) 0.32921(18) 0.0086(3) Uani 1 1 d . . . . .
S2 S 0.1314(3) 0.74945(18) 0.2769(2) 0.0075(3) Uani 1 1 d . . . . .
S3 S 0.1810(3) 0.23431(19) 0.0458(2) 0.0102(3) Uani 1 1 d . . . . .
S4 S 0.3007(3) 0.05853(18) 0.56325(19) 0.0085(3) Uani 1 1 d . . . . .
S5 S 0.4108(3) 0.94792(19) 0.12704(17) 0.0082(3) Uani 1 1 d . . . . .
S6 S 0.5537(3) 0.5469(2) 0.27355(18) 0.0096(4) Uani 1 1 d . . . . .
S7 S 0.5563(3) 0.2616(2) 0.4062(2) 0.0105(3) Uani 1 1 d . . . . .
S8 S 0.7594(3) 0.44509(18) 0.02277(19) 0.0080(3) Uani 1 1 d . . . . .
S9 S 0.9856(3) 0.0653(2) 0.26874(18) 0.0094(3) Uani 1 1 d . . . . .

loop_
_atom_site_aniso_label
_atom_site_aniso_U_11
_atom_site_aniso_U_22
_atom_site_aniso_U_33
_atom_site_aniso_U_23
_atom_site_aniso_U_13
_atom_site_aniso_U_12
Sr1 0.0136(4) 0.0150(3) 0.0087(3) 0.0044(3) 0.0030(3) 0.0067(3)
Sr2 0.0081(3) 0.0170(3) 0.0107(4) 0.0092(3) 0.0032(3) 0.0034(3)
Sr3 0.0108(4) 0.0185(4) 0.0110(4) 0.0076(3) -0.0005(3) -0.0042(3)
Zr1 0.0078(3) 0.0087(3) 0.0075(3) 0.0036(3) 0.0030(3) 0.0025(2)
Zr2 0.0072(3) 0.0080(3) 0.0073(3) 0.0036(3) 0.0024(3) 0.0025(2)
Cu1 0.0225(6) 0.0371(7) 0.0246(6) 0.0231(6) 0.0136(5) 0.0165(5)
Cu2 0.0127(5) 0.0122(4) 0.0160(5) 0.0034(4) 0.0052(4) 0.0013(4)
Cu3 0.0156(5) 0.0378(7) 0.0291(6) 0.0251(6) 0.0088(5) 0.0117(5)
Cu4 0.0126(5) 0.0162(5) 0.0150(5) 0.0039(4) 0.0055(4) 0.0032(4)
S1 0.0087(8) 0.0094(8) 0.0096(8) 0.0045(7) 0.0049(6) 0.0022(6)
S2 0.0073(8) 0.0063(7) 0.0097(8) 0.0045(7) 0.0022(7) 0.0011(6)
S3 0.0144(9) 0.0095(8) 0.0099(9) 0.0060(7) 0.0045(7) 0.0066(7)
S4 0.0083(8) 0.0110(8) 0.0092(8) 0.0057(7) 0.0044(7) 0.0035(6)
S5 0.0085(8) 0.0071(8) 0.0106(8) 0.0043(6) 0.0044(6) 0.0017(6)
S6 0.0064(8) 0.0104(8) 0.0135(9) 0.0058(7) 0.0035(6) 0.0028(6)
S7 0.0098(8) 0.0103(8) 0.0116(9) 0.0064(7) 0.0014(7) -0.0003(6)
S8 0.0075(8) 0.0083(7) 0.0093(8) 0.0038(7) 0.0036(6) 0.0024(6)
S9 0.0089(8) 0.0089(8) 0.0113(8) 0.0044(7) 0.0031(6) 0.0034(6)

loop_
_atom_type_symbol
_atom_type_description
_atom_type_scat_dispersion_real
_atom_type_scat_dispersion_imag
_atom_type_scat_source
Cu Cu 0.3201 1.2651 'International Tables Vol C Tables 4.2.6.8 and 6.1.1.4'
S S 0.1246 0.1234 'International Tables Vol C Tables 4.2.6.8 and 6.1.1.4'
Sr Sr -1.5307 3.2498 'International Tables Vol C Tables 4.2.6.8 and 6.1.1.4'
Zr Zr -2.9673 0.5597 'International Tables Vol C Tables 4.2.6.8 and 6.1.1.4'

loop_
_geom_angle_atom_site_label_1
_geom_angle_atom_site_label_2
_geom_angle_atom_site_label_3
_geom_angle
_geom_angle_site_symmetry_1
_geom_angle_site_symmetry_3
_geom_angle_publ_flag
S9 Sr1 S7 85.89(7) 1_455 1_455 ?
S9 Sr1 S1 152.00(6) 1_455 2_566 ?
S7 Sr1 S1 76.92(7) 1_455 2_566 ?
S9 Sr1 S2 127.92(6) 1_455 2_566 ?
S7 Sr1 S2 79.64(6) 1_455 2_566 ?
S1 Sr1 S2 70.81(5) 2_566 2_566 ?
S9 Sr1 S1 72.40(6) 1_455 . ?
S7 Sr1 S1 81.88(6) 1_455 . ?
S1 Sr1 S1 83.29(6) 2_566 . ?
S2 Sr1 S1 150.94(6) 2_566 . ?
S9 Sr1 S6 125.66(6) 1_455 2_666 ?
S7 Sr1 S6 147.67(6) 1_455 2_666 ?
S1 Sr1 S6 71.28(6) 2_566 2_666 ?
S2 Sr1 S6 84.51(6) 2_566 2_666 ?
S1 Sr1 S6 99.81(6) . 2_666 ?
S9 Sr1 S4 71.32(6) 1_455 . ?
S7 Sr1 S4 132.73(6) 1_455 . ?
S1 Sr1 S4 136.15(6) 2_566 . ?
S2 Sr1 S4 82.80(6) 2_566 . ?
S1 Sr1 S4 125.99(6) . . ?
S6 Sr1 S4 71.89(6) 2_666 . ?
S9 Sr1 Cu4 85.52(6) 1_455 . ?
S7 Sr1 Cu4 170.80(5) 1_455 . ?
S1 Sr1 Cu4 112.28(6) 2_566 . ?
S2 Sr1 Cu4 103.18(5) 2_566 . ?
S1 Sr1 Cu4 98.63(5) . . ?
S6 Sr1 Cu4 41.44(5) 2_666 . ?
S4 Sr1 Cu4 40.41(4) . . ?
S9 Sr1 S4 63.57(6) 1_455 2_556 ?
S7 Sr1 S4 65.96(6) 1_455 2_556 ?
S1 Sr1 S4 125.70(5) 2_566 2_556 ?
S2 Sr1 S4 64.82(6) 2_566 2_556 ?
S1 Sr1 S4 126.06(6) . 2_556 ?
S6 Sr1 S4 130.58(6) 2_666 2_556 ?
S4 Sr1 S4 66.82(6) . 2_556 ?
Cu4 Sr1 S4 107.05(5) . 2_556 ?
S9 Sr1 Cu4 113.02(6) 1_455 1_455 ?
S7 Sr1 Cu4 39.64(5) 1_455 1_455 ?
S1 Sr1 Cu4 65.82(5) 2_566 1_455 ?
S2 Sr1 Cu4 40.19(5) 2_566 1_455 ?
S1 Sr1 Cu4 116.90(5) . 1_455 ?
S6 Sr1 Cu4 117.75(5) 2_666 1_455 ?
S4 Sr1 Cu4 113.53(5) . 1_455 ?
Cu4 Sr1 Cu4 143.21(5) . 1_455 ?
S4 Sr1 Cu4 60.22(4) 2_556 1_455 ?
S9 Sr1 Cu3 71.40(5) 1_455 . ?
S7 Sr1 Cu3 118.29(5) 1_455 . ?
S1 Sr1 Cu3 97.39(5) 2_566 . ?
S2 Sr1 Cu3 156.58(5) 2_566 . ?
S1 Sr1 Cu3 36.94(4) . . ?
S6 Sr1 Cu3 72.39(5) 2_666 . ?
S4 Sr1 Cu3 93.40(4) . . ?
Cu4 Sr1 Cu3 61.68(3) . . ?
S4 Sr1 Cu3 134.48(5) 2_556 . ?
Cu4 Sr1 Cu3 152.87(4) 1_455 . ?
S9 Sr1 Sr2 120.12(5) 1_455 . ?
S7 Sr1 Sr2 126.50(5) 1_455 . ?
S1 Sr1 Sr2 87.86(5) 2_566 . ?
S2 Sr1 Sr2 47.08(4) 2_566 . ?
S1 Sr1 Sr2 147.35(5) . . ?
S6 Sr1 Sr2 47.75(4) 2_666 . ?
S4 Sr1 Sr2 49.34(4) . . ?
Cu4 Sr1 Sr2 56.20(3) . . ?
S4 Sr1 Sr2 84.20(5) 2_556 . ?
Cu4 Sr1 Sr2 87.27(4) 1_455 . ?
Cu3 Sr1 Sr2 114.35(4) . . ?
S3 Sr2 S5 88.15(6) 1_556 2_666 ?
S3 Sr2 S2 84.72(6) 1_556 2_566 ?
S5 Sr2 S2 142.66(6) 2_666 2_566 ?
S3 Sr2 S6 139.76(6) 1_556 2_666 ?
S5 Sr2 S6 118.59(6) 2_666 2_666 ?
S2 Sr2 S6 88.93(6) 2_566 2_666 ?
S3 Sr2 S4 142.82(6) 1_556 . ?
S5 Sr2 S4 76.46(6) 2_666 . ?
S2 Sr2 S4 87.50(7) 2_566 . ?
S6 Sr2 S4 76.15(6) 2_666 . ?
S3 Sr2 S9 75.53(6) 1_556 2_656 ?
S5 Sr2 S9 72.86(6) 2_666 2_656 ?
S2 Sr2 S9 69.86(6) 2_566 2_656 ?
S6 Sr2 S9 138.24(6) 2_666 2_656 ?
S4 Sr2 S9 67.67(6) . 2_656 ?
S3 Sr2 S8 89.07(6) 1_556 1_556 ?
S5 Sr2 S8 74.45(6) 2_666 1_556 ?
S2 Sr2 S8 141.77(5) 2_566 1_556 ?
S6 Sr2 S8 72.01(6) 2_666 1_556 ?
S4 Sr2 S8 117.95(6) . 1_556 ?
S9 Sr2 S8 144.11(6) 2_656 1_556 ?
S3 Sr2 S8 72.30(6) 1_556 2_666 ?
S5 Sr2 S8 139.71(6) 2_666 2_666 ?
S2 Sr2 S8 71.71(6) 2_566 2_666 ?
S6 Sr2 S8 67.99(5) 2_666 2_666 ?
S4 Sr2 S8 138.33(6) . 2_666 ?
S9 Sr2 S8 131.35(5) 2_656 2_666 ?
S8 Sr2 S8 70.46(6) 1_556 2_666 ?
S3 Sr2 Cu2 42.02(5) 1_556 2_566 ?
S5 Sr2 Cu2 121.02(5) 2_666 2_566 ?
S2 Sr2 Cu2 42.70(5) 2_566 2_566 ?
S6 Sr2 Cu2 120.27(5) 2_666 2_566 ?
S4 Sr2 Cu2 121.08(6) . 2_566 ?
S9 Sr2 Cu2 66.60(5) 2_656 2_566 ?
S8 Sr2 Cu2 120.93(5) 1_556 2_566 ?
S8 Sr2 Cu2 65.01(5) 2_666 2_566 ?
S3 Sr2 Cu4 172.30(5) 1_556 . ?
S5 Sr2 Cu4 86.34(5) 2_666 . ?
S2 Sr2 Cu4 102.91(5) 2_566 . ?
S6 Sr2 Cu4 40.90(5) 2_666 . ?
S4 Sr2 Cu4 40.22(4) . . ?
S9 Sr2 Cu4 107.85(5) 2_656 . ?
S8 Sr2 Cu4 84.28(5) 1_556 . ?
S8 Sr2 Cu4 108.87(5) 2_666 . ?
Cu2 Sr2 Cu4 145.60(4) 2_566 . ?
S3 Sr2 Cu2 104.44(6) 1_556 2_666 ?
S5 Sr2 Cu2 40.72(4) 2_666 2_666 ?
S2 Sr2 Cu2 170.79(5) 2_566 2_666 ?
S6 Sr2 Cu2 83.43(5) 2_666 2_666 ?
S4 Sr2 Cu2 85.69(6) . 2_666 ?
S9 Sr2 Cu2 112.95(5) 2_656 2_666 ?
S8 Sr2 Cu2 39.52(4) 1_556 2_666 ?
S8 Sr2 Cu2 109.80(6) 2_666 2_666 ?
Cu2 Sr2 Cu2 146.44(5) 2_566 2_666 ?
Cu4 Sr2 Cu2 67.91(4) . 2_666 ?
S3 Sr2 Sr1 133.89(5) 1_556 . ?
S5 Sr2 Sr1 129.36(5) 2_666 . ?
S2 Sr2 Sr1 49.36(5) 2_566 . ?
S6 Sr2 Sr1 50.79(5) 2_666 . ?
S4 Sr2 Sr1 53.08(4) . . ?
S9 Sr2 Sr1 89.82(5) 2_656 . ?
S8 Sr2 Sr1 122.79(5) 1_556 . ?
S8 Sr2 Sr1 87.11(5) 2_666 . ?
Cu2 Sr2 Sr1 91.95(4) 2_566 . ?
Cu4 Sr2 Sr1 53.65(3) . . ?
Cu2 Sr2 Sr1 121.43(4) 2_666 . ?
S1 Sr3 S5 137.96(6) 1_655 1_545 ?
S1 Sr3 S7 82.76(6) 1_655 . ?
S5 Sr3 S7 72.13(6) 1_545 . ?
S1 Sr3 S3 137.06(6) 1_655 . ?
S5 Sr3 S3 75.74(6) 1_545 . ?
S7 Sr3 S3 87.06(6) . . ?
S1 Sr3 S5 123.85(6) 1_655 2_665 ?
S5 Sr3 S5 78.95(7) 1_545 2_665 ?
S7 Sr3 S5 150.59(6) . 2_665 ?
S3 Sr3 S5 80.70(6) . 2_665 ?
S1 Sr3 S9 70.90(6) 1_655 . ?
S5 Sr3 S9 71.96(6) 1_545 . ?
S7 Sr3 S9 80.18(6) . . ?
S3 Sr3 S9 147.54(6) . . ?
S5 Sr3 S9 96.07(6) 2_665 . ?
S1 Sr3 S8 73.67(6) 1_655 . ?
S5 Sr3 S8 146.38(6) 1_545 . ?
S7 Sr3 S8 134.73(6) . . ?
S3 Sr3 S8 84.90(6) . . ?
S5 Sr3 S8 70.88(5) 2_665 . ?
S9 Sr3 S8 124.83(5) . . ?
S1 Sr3 S6 69.93(6) 1_655 . ?
S5 Sr3 S6 128.75(6) 1_545 . ?
S7 Sr3 S6 71.79(6) . . ?
S3 Sr3 S6 67.26(6) . . ?
S5 Sr3 S6 125.80(6) 2_665 . ?
S9 Sr3 S6 133.94(6) . . ?
S8 Sr3 S6 64.02(5) . . ?
S1 Sr3 Cu2 85.79(5) 1_655 2_665 ?
S5 Sr3 Cu2 117.57(6) 1_545 2_665 ?
S7 Sr3 Cu2 168.54(5) . 2_665 ?
S3 Sr3 Cu2 100.99(5) . 2_665 ?
S5 Sr3 Cu2 40.34(4) 2_665 2_665 ?
S9 Sr3 Cu2 96.67(5) . 2_665 ?
S8 Sr3 Cu2 39.62(4) . 2_665 ?
S6 Sr3 Cu2 103.63(5) . 2_665 ?
S1 Sr3 Cu1 146.78(5) 1_655 . ?
S5 Sr3 Cu1 40.34(5) 1_545 . ?
S7 Sr3 Cu1 65.11(5) . . ?
S3 Sr3 Cu1 38.72(4) . . ?
S5 Sr3 Cu1 89.36(6) 2_665 . ?
S9 Sr3 Cu1 109.43(5) . . ?
S8 Sr3 Cu1 123.21(5) . . ?
S6 Sr3 Cu1 91.16(5) . . ?
Cu2 Sr3 Cu1 126.08(5) 2_665 . ?
S1 Sr3 Cu3 86.23(5) 1_655 . ?
S5 Sr3 Cu3 93.21(5) 1_545 . ?
S7 Sr3 Cu3 37.65(4) . . ?
S3 Sr3 Cu3 61.83(5) . . ?
S5 Sr3 Cu3 142.45(5) 2_665 . ?
S9 Sr3 Cu3 116.51(5) . . ?
S8 Sr3 Cu3 101.61(4) . . ?
S6 Sr3 Cu3 38.25(4) . . ?
Cu2 Sr3 Cu3 140.91(4) 2_665 . ?
Cu1 Sr3 Cu3 63.43(5) . . ?
S1 Sr3 Cu1 70.79(5) 1_655 1_655 ?
S5 Sr3 Cu1 89.63(5) 1_545 1_655 ?
S7 Sr3 Cu1 114.90(5) . 1_655 ?
S3 Sr3 Cu1 148.76(5) . 1_655 ?
S5 Sr3 Cu1 69.35(5) 2_665 1_655 ?
S9 Sr3 Cu1 35.36(4) . 1_655 ?
S8 Sr3 Cu1 93.25(4) . 1_655 ?
S6 Sr3 Cu1 138.76(5) . 1_655 ?
Cu2 Sr3 Cu1 61.31(3) 2_665 1_655 ?
Cu1 Sr3 Cu1 129.41(5) . 1_655 ?
Cu3 Sr3 Cu1 147.92(4) . 1_655 ?
S1 Zr1 S6 95.48(7) . . ?
S1 Zr1 S3 93.81(7) . . ?
S6 Zr1 S3 89.14(8) . . ?
S1 Zr1 S2 86.21(7) . . ?
S6 Zr1 S2 91.16(8) . . ?
S3 Zr1 S2 179.70(7) . . ?
S1 Zr1 S8 91.99(7) . 1_455 ?
S6 Zr1 S8 172.20(7) . 1_455 ?
S3 Zr1 S8 92.63(8) . 1_455 ?
S2 Zr1 S8 87.06(7) . 1_455 ?
S1 Zr1 S8 174.33(7) . 2_665 ?
S6 Zr1 S8 89.38(7) . 2_665 ?
S3 Zr1 S8 89.18(7) . 2_665 ?
S2 Zr1 S8 90.78(6) . 2_665 ?
S8 Zr1 S8 83.05(6) 1_455 2_665 ?
S1 Zr1 Cu3 48.23(5) . . ?
S6 Zr1 Cu3 49.62(5) . . ?
S3 Zr1 Cu3 79.94(7) . . ?
S2 Zr1 Cu3 100.29(7) . . ?
S8 Zr1 Cu3 138.18(6) 1_455 . ?
S8 Zr1 Cu3 137.24(5) 2_665 . ?
S1 Zr1 Cu2 101.78(6) . 2_565 ?
S6 Zr1 Cu2 133.53(6) . 2_565 ?
S3 Zr1 Cu2 47.29(6) . 2_565 ?
S2 Zr1 Cu2 132.41(6) . 2_565 ?
S8 Zr1 Cu2 46.30(5) 1_455 2_565 ?
S8 Zr1 Cu2 76.76(5) 2_665 2_565 ?
Cu3 Zr1 Cu2 120.08(5) . 2_565 ?
S1 Zr1 Cu4 79.17(6) . 2_666 ?
S6 Zr1 Cu4 46.72(6) . 2_666 ?
S3 Zr1 Cu4 133.38(6) . 2_666 ?
S2 Zr1 Cu4 46.92(6) . 2_666 ?
S8 Zr1 Cu4 133.26(6) 1_455 2_666 ?
S8 Zr1 Cu4 102.23(5) 2_665 2_666 ?
Cu3 Zr1 Cu4 60.99(4) . 2_666 ?
Cu2 Zr1 Cu4 178.88(4) 2_565 2_666 ?
S1 Zr1 Cu2 130.83(6) . . ?
S6 Zr1 Cu2 98.02(6) . . ?
S3 Zr1 Cu2 133.29(6) . . ?
S2 Zr1 Cu2 46.61(5) . . ?
S8 Zr1 Cu2 75.28(5) 1_455 . ?
S8 Zr1 Cu2 45.17(5) 2_665 . ?
Cu3 Zr1 Cu2 137.38(5) . . ?
Cu2 Zr1 Cu2 102.26(4) 2_565 . ?
Cu4 Zr1 Cu2 76.65(4) 2_666 . ?
S1 Zr1 Sr3 46.17(5) . 1_455 ?
S6 Zr1 Sr3 133.70(5) . 1_455 ?
S3 Zr1 Sr3 72.33(5) . 1_455 ?
S2 Zr1 Sr3 107.48(5) . 1_455 ?
S8 Zr1 Sr3 53.94(5) 1_455 1_455 ?
S8 Zr1 Sr3 130.86(6) 2_665 1_455 ?
Cu3 Zr1 Sr3 84.92(4) . 1_455 ?
Cu2 Zr1 Sr3 57.03(4) 2_565 1_455 ?
Cu4 Zr1 Sr3 123.79(4) 2_666 1_455 ?
Cu2 Zr1 Sr3 125.78(4) . 1_455 ?
S1 Zr1 Sr2 132.61(6) . 2_666 ?
S6 Zr1 Sr2 44.96(5) . 2_666 ?
S3 Zr1 Sr2 107.54(6) . 2_666 ?
S2 Zr1 Sr2 72.65(5) . 2_666 ?
S8 Zr1 Sr2 127.41(5) 1_455 2_666 ?
S8 Zr1 Sr2 50.42(5) 2_665 2_666 ?
Cu3 Zr1 Sr2 93.70(4) . 2_666 ?
Cu2 Zr1 Sr2 123.95(4) 2_565 2_666 ?
Cu4 Zr1 Sr2 55.26(4) 2_666 2_666 ?
Cu2 Zr1 Sr2 55.34(3) . 2_666 ?
Sr3 Zr1 Sr2 178.62(2) 1_455 2_666 ?
S9 Zr2 S7 96.79(7) 1_455 . ?
S9 Zr2 S4 91.61(7) 1_455 . ?
S7 Zr2 S4 94.37(7) . . ?
S9 Zr2 S5 95.18(7) 1_455 1_545 ?
S7 Zr2 S5 88.10(7) . 1_545 ?
S4 Zr2 S5 172.45(6) . 1_545 ?
S9 Zr2 S2 86.36(7) 1_455 1_545 ?
S7 Zr2 S2 176.61(6) . 1_545 ?
S4 Zr2 S2 86.78(7) . 1_545 ?
S5 Zr2 S2 90.37(7) 1_545 1_545 ?
S9 Zr2 S4 173.36(7) 1_455 2_656 ?
S7 Zr2 S4 88.17(7) . 2_656 ?
S4 Zr2 S4 83.59(6) . 2_656 ?
S5 Zr2 S4 89.37(7) 1_545 2_656 ?
S2 Zr2 S4 88.79(7) 1_545 2_656 ?
S9 Zr2 Cu1 48.19(6) 1_455 . ?
S7 Zr2 Cu1 82.14(7) . . ?
S4 Zr2 Cu1 138.29(5) . . ?
S5 Zr2 Cu1 49.11(5) 1_545 . ?
S2 Zr2 Cu1 99.13(7) 1_545 . ?
S4 Zr2 Cu1 137.38(6) 2_656 . ?
S9 Zr2 Cu4 102.18(6) 1_455 . ?
S7 Zr2 Cu4 47.69(6) . . ?
S4 Zr2 Cu4 47.26(5) . . ?
S5 Zr2 Cu4 133.67(5) 1_545 . ?
S2 Zr2 Cu4 132.90(6) 1_545 . ?
S4 Zr2 Cu4 77.91(6) 2_656 . ?
Cu1 Zr2 Cu4 121.17(5) . . ?
S9 Zr2 Cu2 79.32(6) 1_455 1_545 ?
S7 Zr2 Cu2 132.48(6) . 1_545 ?
S4 Zr2 Cu2 132.82(5) . 1_545 ?
S5 Zr2 Cu2 45.97(5) 1_545 1_545 ?
S2 Zr2 Cu2 46.81(6) 1_545 1_545 ?
S4 Zr2 Cu2 100.58(6) 2_656 1_545 ?
Cu1 Zr2 Cu2 59.94(4) . 1_545 ?
Cu4 Zr2 Cu2 178.50(4) . 1_545 ?
S9 Zr2 Cu4 129.92(6) 1_455 2_656 ?
S7 Zr2 Cu4 131.85(6) . 2_656 ?
S4 Zr2 Cu4 75.80(5) . 2_656 ?
S5 Zr2 Cu4 97.25(5) 1_545 2_656 ?
S2 Zr2 Cu4 45.40(5) 1_545 2_656 ?
S4 Zr2 Cu4 44.37(5) 2_656 2_656 ?
Cu1 Zr2 Cu4 135.24(5) . 2_656 ?
Cu4 Zr2 Cu4 103.35(4) . 2_656 ?
Cu2 Zr2 Cu4 75.47(4) 1_545 2_656 ?
S9 Zr2 Sr1 47.38(5) 1_455 . ?
S7 Zr2 Sr1 73.15(5) . . ?
S4 Zr2 Sr1 54.30(5) . . ?
S5 Zr2 Sr1 133.21(5) 1_545 . ?
S2 Zr2 Sr1 110.04(5) 1_545 . ?
S4 Zr2 Sr1 130.97(5) 2_656 . ?
Cu1 Zr2 Sr1 85.42(4) . . ?
Cu4 Zr2 Sr1 55.80(3) . . ?
Cu2 Zr2 Sr1 125.65(4) 1_545 . ?
Cu4 Zr2 Sr1 127.35(3) 2_656 . ?
S9 Zr2 Sr2 133.48(6) 1_455 2_656 ?
S7 Zr2 Sr2 103.31(5) . 2_656 ?
S4 Zr2 Sr2 127.41(5) . 2_656 ?
S5 Zr2 Sr2 45.05(5) 1_545 2_656 ?
S2 Zr2 Sr2 73.52(5) 1_545 2_656 ?
S4 Zr2 Sr2 48.70(5) 2_656 2_656 ?
Cu1 Zr2 Sr2 93.46(4) . 2_656 ?
Cu4 Zr2 Sr2 122.39(4) . 2_656 ?
Cu2 Zr2 Sr2 56.19(3) 1_545 2_656 ?
Cu4 Zr2 Sr2 55.50(3) 2_656 2_656 ?
Sr1 Zr2 Sr2 176.40(2) . 2_656 ?
S9 Cu1 S3 127.35(9) 1_455 . ?
S9 Cu1 S5 112.38(8) 1_455 1_545 ?
S3 Cu1 S5 111.83(9) . 1_545 ?
S9 Cu1 Cu1 114.83(9) 1_455 2 ?
S3 Cu1 Cu1 78.48(8) . 2 ?
S5 Cu1 Cu1 105.46(9) 1_545 2 ?
S9 Cu1 Zr2 56.15(6) 1_455 . ?
S3 Cu1 Zr2 136.42(9) . . ?
S5 Cu1 Zr2 59.14(6) 1_545 . ?
Cu1 Cu1 Zr2 144.05(8) 2 . ?
S9 Cu1 Cu2 86.20(7) 1_455 1_545 ?
S3 Cu1 Cu2 145.75(8) . 1_545 ?
S5 Cu1 Cu2 49.07(6) 1_545 1_545 ?
Cu1 Cu1 Cu2 80.83(7) 2 1_545 ?
Zr2 Cu1 Cu2 64.57(5) . 1_545 ?
S9 Cu1 Sr3 128.18(8) 1_455 . ?
S3 Cu1 Sr3 60.93(7) . . ?
S5 Cu1 Sr3 57.39(6) 1_545 . ?
Cu1 Cu1 Sr3 116.76(7) 2 . ?
Zr2 Cu1 Sr3 83.75(5) . . ?
Cu2 Cu1 Sr3 106.30(5) 1_545 . ?
S9 Cu1 Sr3 56.35(6) 1_455 1_455 ?
S3 Cu1 Sr3 78.82(6) . 1_455 ?
S5 Cu1 Sr3 168.61(6) 1_545 1_455 ?
Cu1 Cu1 Sr3 80.09(6) 2 1_455 ?
Zr2 Cu1 Sr3 110.56(4) . 1_455 ?
Cu2 Cu1 Sr3 123.87(5) 1_545 1_455 ?
Sr3 Cu1 Sr3 129.42(5) . 1_455 ?
S8 Cu2 S5 107.53(8) 2_665 . ?
S8 Cu2 S3 108.44(9) 2_665 2_565 ?
S5 Cu2 S3 112.56(8) . 2_565 ?
S8 Cu2 S2 107.24(8) 2_665 . ?
S5 Cu2 S2 106.15(9) . . ?
S3 Cu2 S2 114.59(8) 2_565 . ?
S8 Cu2 Cu1 146.90(7) 2_665 1_565 ?
S5 Cu2 Cu1 48.68(6) . 1_565 ?
S3 Cu2 Cu1 71.14(7) 2_565 1_565 ?
S2 Cu2 Cu1 102.31(6) . 1_565 ?
S8 Cu2 Zr1 56.05(6) 2_665 2_565 ?
S5 Cu2 Zr1 136.00(7) . 2_565 ?
S3 Cu2 Zr1 53.66(6) 2_565 2_565 ?
S2 Cu2 Zr1 117.58(6) . 2_565 ?
Cu1 Cu2 Zr1 120.86(5) 1_565 2_565 ?
S8 Cu2 Zr2 135.63(7) 2_665 1_565 ?
S5 Cu2 Zr2 54.26(6) . 1_565 ?
S3 Cu2 Zr2 115.92(7) 2_565 1_565 ?
S2 Cu2 Zr2 55.11(5) . 1_565 ?
Cu1 Cu2 Zr2 55.49(4) 1_565 1_565 ?
Zr1 Cu2 Zr2 165.80(4) 2_565 1_565 ?
S8 Cu2 Zr1 54.66(5) 2_665 . ?
S5 Cu2 Zr1 129.50(7) . . ?
S3 Cu2 Zr1 117.91(7) 2_565 . ?
S2 Cu2 Zr1 53.93(5) . . ?
Cu1 Cu2 Zr1 156.15(5) 1_565 . ?
Zr1 Cu2 Zr1 77.74(4) 2_565 . ?
Zr2 Cu2 Zr1 102.62(4) 1_565 . ?
S8 Cu2 Sr2 124.06(6) 2_665 2_566 ?
S5 Cu2 Sr2 128.24(6) . 2_566 ?
S3 Cu2 Sr2 57.25(6) 2_565 2_566 ?
S2 Cu2 Sr2 57.34(6) . 2_566 ?
Cu1 Cu2 Sr2 84.59(4) 1_565 2_566 ?
Zr1 Cu2 Sr2 82.71(4) 2_565 2_566 ?
Zr2 Cu2 Sr2 83.24(5) 1_565 2_566 ?
Zr1 Cu2 Sr2 83.24(4) . 2_566 ?
S8 Cu2 Sr3 64.69(6) 2_665 2_665 ?
S5 Cu2 Sr3 61.99(6) . 2_665 ?
S3 Cu2 Sr3 85.80(6) 2_565 2_665 ?
S2 Cu2 Sr3 159.57(7) . 2_665 ?
Cu1 Cu2 Sr3 82.46(4) 1_565 2_665 ?
Zr1 Cu2 Sr3 74.74(4) 2_565 2_665 ?
Zr2 Cu2 Sr3 116.23(4) 1_565 2_665 ?
Zr1 Cu2 Sr3 118.93(4) . 2_665 ?
Sr2 Cu2 Sr3 143.05(5) 2_566 2_665 ?
S8 Cu2 Sr2 62.88(6) 2_665 2_666 ?
S5 Cu2 Sr2 55.50(6) . 2_666 ?
S3 Cu2 Sr2 156.24(7) 2_565 2_666 ?
S2 Cu2 Sr2 89.12(7) . 2_666 ?
Cu1 Cu2 Sr2 103.59(5) 1_565 2_666 ?
Zr1 Cu2 Sr2 117.91(5) 2_565 2_666 ?
Zr2 Cu2 Sr2 75.55(5) 1_565 2_666 ?
Zr1 Cu2 Sr2 76.53(4) . 2_666 ?
Sr2 Cu2 Sr2 146.44(5) 2_566 2_666 ?
Sr3 Cu2 Sr2 70.47(3) 2_665 2_666 ?
S7 Cu3 S1 130.29(9) . . ?
S7 Cu3 S6 112.03(8) . . ?
S1 Cu3 S6 111.17(8) . . ?
S7 Cu3 Cu3 80.74(8) . 2_666 ?
S1 Cu3 Cu3 110.95(9) . 2_666 ?
S6 Cu3 Cu3 104.24(9) . 2_666 ?
S7 Cu3 Zr1 139.07(8) . . ?
S1 Cu3 Zr1 57.15(6) . . ?
S6 Cu3 Zr1 57.20(6) . . ?
Cu3 Cu3 Zr1 138.63(7) 2_666 . ?
S7 Cu3 Sr3 57.62(6) . . ?
S1 Cu3 Sr3 128.20(8) . . ?
S6 Cu3 Sr3 63.19(6) . . ?
Cu3 Cu3 Sr3 120.44(6) 2_666 . ?
Zr1 Cu3 Sr3 86.05(4) . . ?
S7 Cu3 Sr1 82.17(6) . . ?
S1 Cu3 Sr1 55.37(6) . . ?
S6 Cu3 Sr1 165.71(6) . . ?
Cu3 Cu3 Sr1 78.90(6) 2_666 . ?
Zr1 Cu3 Sr1 111.22(4) . . ?
Sr3 Cu3 Sr1 127.59(4) . . ?
S4 Cu4 S7 108.66(9) . . ?
S4 Cu4 S6 107.91(8) . 2_666 ?
S7 Cu4 S6 116.87(8) . 2_666 ?
S4 Cu4 S2 106.75(8) . 2_666 ?
S7 Cu4 S2 111.82(8) . 2_666 ?
S6 Cu4 S2 104.31(9) 2_666 2_666 ?
S4 Cu4 Zr2 55.25(6) . . ?
S7 Cu4 Zr2 54.16(6) . . ?
S6 Cu4 Zr2 138.41(7) 2_666 . ?
S2 Cu4 Zr2 116.73(7) 2_666 . ?
S4 Cu4 Zr1 134.41(7) . 2_666 ?
S7 Cu4 Zr1 116.89(6) . 2_666 ?
S6 Cu4 Zr1 52.68(6) 2_666 2_666 ?
S2 Cu4 Zr1 54.78(6) 2_666 2_666 ?
Zr2 Cu4 Zr1 166.67(4) . 2_666 ?
S4 Cu4 Zr2 54.45(5) . 2_656 ?
S7 Cu4 Zr2 115.20(7) . 2_656 ?
S6 Cu4 Zr2 127.93(7) 2_666 2_656 ?
S2 Cu4 Zr2 53.65(6) 2_666 2_656 ?
Zr2 Cu4 Zr2 76.65(4) . 2_656 ?
Zr1 Cu4 Zr2 101.67(5) 2_666 2_656 ?
S4 Cu4 Sr1 66.29(6) . . ?
S7 Cu4 Sr1 88.49(7) . . ?
S6 Cu4 Sr1 62.59(6) 2_666 . ?
S2 Cu4 Sr1 159.61(7) 2_666 . ?
Zr2 Cu4 Sr1 76.13(5) . . ?
Zr1 Cu4 Sr1 115.22(5) 2_666 . ?
Zr2 Cu4 Sr1 120.29(4) 2_656 . ?
S4 Cu4 Sr2 59.94(6) . . ?
S7 Cu4 Sr2 158.30(7) . . ?
S6 Cu4 Sr2 57.04(6) 2_666 . ?
S2 Cu4 Sr2 89.68(6) 2_666 . ?
Zr2 Cu4 Sr2 114.39(4) . . ?
Zr1 Cu4 Sr2 77.33(4) 2_666 . ?
Zr2 Cu4 Sr2 74.69(4) 2_656 . ?
Sr1 Cu4 Sr2 70.15(3) . . ?
S4 Cu4 Sr1 128.26(6) . 1_655 ?
S7 Cu4 Sr1 55.58(6) . 1_655 ?
S6 Cu4 Sr1 123.33(7) 2_666 1_655 ?
S2 Cu4 Sr1 56.59(5) 2_666 1_655 ?
Zr2 Cu4 Sr1 86.93(5) . 1_655 ?
Zr1 Cu4 Sr1 79.75(4) 2_666 1_655 ?
Zr2 Cu4 Sr1 85.98(4) 2_656 1_655 ?
Sr1 Cu4 Sr1 143.21(5) . 1_655 ?
Sr2 Cu4 Sr1 146.10(5) . 1_655 ?
Cu3 S1 Zr1 74.62(7) . . ?
Cu3 S1 Sr3 133.58(9) . 1_455 ?
Zr1 S1 Sr3 95.21(7) . 1_455 ?
Cu3 S1 Sr1 111.94(9) . 2_566 ?
Zr1 S1 Sr1 102.81(7) . 2_566 ?
Sr3 S1 Sr1 114.48(7) 1_455 2_566 ?
Cu3 S1 Sr1 87.69(7) . . ?
Zr1 S1 Sr1 157.41(8) . . ?
Sr3 S1 Sr1 86.81(6) 1_455 . ?
Sr1 S1 Sr1 96.71(6) 2_566 . ?
Cu4 S2 Cu2 113.26(8) 2_666 . ?
Cu4 S2 Zr1 78.30(7) 2_666 . ?
Cu2 S2 Zr1 79.46(7) . . ?
Cu4 S2 Zr2 80.95(7) 2_666 1_565 ?
Cu2 S2 Zr2 78.08(7) . 1_565 ?
Zr1 S2 Zr2 140.14(7) . 1_565 ?
Cu4 S2 Sr2 166.77(9) 2_666 2_566 ?
Cu2 S2 Sr2 79.96(8) . 2_566 ?
Zr1 S2 Sr2 104.64(8) . 2_566 ?
Zr2 S2 Sr2 103.32(7) 1_565 2_566 ?
Cu4 S2 Sr1 83.22(7) 2_666 2_566 ?
Cu2 S2 Sr1 162.78(9) . 2_566 ?
Zr1 S2 Sr1 100.09(6) . 2_566 ?
Zr2 S2 Sr1 110.82(7) 1_565 2_566 ?
Sr2 S2 Sr1 83.56(5) 2_566 2_566 ?
Cu1 S3 Cu2 110.69(9) . 2_565 ?
Cu1 S3 Zr1 122.84(9) . . ?
Cu2 S3 Zr1 79.05(7) 2_565 . ?
Cu1 S3 Sr2 132.66(9) . 1_554 ?
Cu2 S3 Sr2 80.73(7) 2_565 1_554 ?
Zr1 S3 Sr2 104.26(7) . 1_554 ?
Cu1 S3 Sr3 80.35(7) . . ?
Cu2 S3 Sr3 164.80(9) 2_565 . ?
Zr1 S3 Sr3 104.18(8) . . ?
Sr2 S3 Sr3 84.09(6) 1_554 . ?
Cu4 S4 Zr2 77.49(7) . . ?
Cu4 S4 Zr2 81.18(7) . 2_656 ?
Zr2 S4 Zr2 96.41(6) . 2_656 ?
Cu4 S4 Sr2 79.84(7) . . ?
Zr2 S4 Sr2 154.90(7) . . ?
Zr2 S4 Sr2 90.60(7) 2_656 . ?
Cu4 S4 Sr1 73.30(6) . . ?
Zr2 S4 Sr1 85.67(6) . . ?
Zr2 S4 Sr1 153.32(7) 2_656 . ?
Sr2 S4 Sr1 77.58(5) . . ?
Cu4 S4 Sr1 171.52(7) . 2_556 ?
Zr2 S4 Sr1 97.16(7) . 2_556 ?
Zr2 S4 Sr1 93.01(6) 2_656 2_556 ?
Sr2 S4 Sr1 106.54(6) . 2_556 ?
Sr1 S4 Sr1 113.18(6) . 2_556 ?
Cu1 S5 Cu2 82.25(8) 1_565 . ?
Cu1 S5 Zr2 71.75(7) 1_565 1_565 ?
Cu2 S5 Zr2 79.77(7) . 1_565 ?
Cu1 S5 Sr2 162.68(8) 1_565 2_666 ?
Cu2 S5 Sr2 83.79(6) . 2_666 ?
Zr2 S5 Sr2 95.73(6) 1_565 2_666 ?
Cu1 S5 Sr3 82.28(7) 1_565 1_565 ?
Cu2 S5 Sr3 163.71(9) . 1_565 ?
Zr2 S5 Sr3 100.14(7) 1_565 1_565 ?
Sr2 S5 Sr3 112.33(7) 2_666 1_565 ?
Cu1 S5 Sr3 103.44(8) 1_565 2_665 ?
Cu2 S5 Sr3 77.67(7) . 2_665 ?
Zr2 S5 Sr3 157.38(7) 1_565 2_665 ?
Sr2 S5 Sr3 83.44(6) 2_666 2_665 ?
Sr3 S5 Sr3 101.05(6) 1_565 2_665 ?
Cu3 S6 Cu4 83.30(8) . 2_666 ?
Cu3 S6 Zr1 73.18(7) . . ?
Cu4 S6 Zr1 80.60(7) 2_666 . ?
Cu3 S6 Sr2 163.99(9) . 2_666 ?
Cu4 S6 Sr2 82.05(7) 2_666 2_666 ?
Zr1 S6 Sr2 98.00(7) . 2_666 ?
Cu3 S6 Sr1 101.20(8) . 2_666 ?
Cu4 S6 Sr1 75.98(7) 2_666 2_666 ?
Zr1 S6 Sr1 156.43(8) . 2_666 ?
Sr2 S6 Sr1 81.46(6) 2_666 2_666 ?
Cu3 S6 Sr3 78.55(7) . . ?
Cu4 S6 Sr3 160.99(8) 2_666 . ?
Zr1 S6 Sr3 99.32(7) . . ?
Sr2 S6 Sr3 116.59(7) 2_666 . ?
Sr1 S6 Sr3 101.95(6) 2_666 . ?
Cu3 S7 Cu4 107.21(9) . . ?
Cu3 S7 Zr2 118.78(9) . . ?
Cu4 S7 Zr2 78.15(7) . . ?
Cu3 S7 Sr1 128.48(8) . 1_655 ?
Cu4 S7 Sr1 84.78(7) . 1_655 ?
Zr2 S7 Sr1 112.68(8) . 1_655 ?
Cu3 S7 Sr3 84.73(7) . . ?
Cu4 S7 Sr3 167.54(9) . . ?
Zr2 S7 Sr3 99.49(8) . . ?
Sr1 S7 Sr3 84.90(6) 1_655 . ?
Cu2 S8 Zr1 77.65(7) 2_665 1_655 ?
Cu2 S8 Zr1 80.17(7) 2_665 2_665 ?
Zr1 S8 Zr1 96.95(6) 1_655 2_665 ?
Cu2 S8 Sr2 77.60(7) 2_665 1_554 ?
Zr1 S8 Sr2 152.59(7) 1_655 1_554 ?
Zr1 S8 Sr2 90.24(7) 2_665 1_554 ?
Cu2 S8 Sr2 170.93(8) 2_665 2_666 ?
Zr1 S8 Sr2 96.36(7) 1_655 2_666 ?
Zr1 S8 Sr2 93.96(6) 2_665 2_666 ?
Sr2 S8 Sr2 109.54(6) 1_554 2_666 ?
Cu2 S8 Sr3 75.70(6) 2_665 . ?
Zr1 S8 Sr3 85.19(6) 1_655 . ?
Zr1 S8 Sr3 154.74(7) 2_665 . ?
Sr2 S8 Sr3 77.47(5) 1_554 . ?
Sr2 S8 Sr3 110.88(6) 2_666 . ?
Cu1 S9 Zr2 75.66(7) 1_655 1_655 ?
Cu1 S9 Sr1 132.34(9) 1_655 1_655 ?
Zr2 S9 Sr1 94.43(7) 1_655 1_655 ?
Cu1 S9 Sr2 105.64(8) 1_655 2_656 ?
Zr2 S9 Sr2 100.40(7) 1_655 2_656 ?
Sr1 S9 Sr2 122.02(7) 1_655 2_656 ?
Cu1 S9 Sr3 88.29(7) 1_655 . ?
Zr2 S9 Sr3 156.45(8) 1_655 . ?
Sr1 S9 Sr3 83.63(6) 1_655 . ?
Sr2 S9 Sr3 100.47(6) 2_656 . ?

loop_
_geom_bond_atom_site_label_1
_geom_bond_atom_site_label_2
_geom_bond_distance
_geom_bond_site_symmetry_2
_geom_bond_publ_flag
Sr1 S9 2.964(2) 1_455 ?
Sr1 S7 3.007(2) 1_455 ?
Sr1 S1 3.046(2) 2_566 ?
Sr1 S2 3.051(2) 2_566 ?
Sr1 S1 3.075(2) . ?
Sr1 S6 3.130(3) 2_666 ?
Sr1 S4 3.270(2) . ?
Sr1 Cu4 3.4210(15) . ?
Sr1 S4 3.628(2) 2_556 ?
Sr1 Cu4 3.6297(14) 1_455 ?
Sr1 Cu3 3.7335(17) . ?
Sr1 Sr2 3.9951(16) . ?
Sr2 S3 2.935(2) 1_556 ?
Sr2 S5 2.938(2) 2_666 ?
Sr2 S2 2.944(2) 2_566 ?
Sr2 S6 2.990(2) 2_666 ?
Sr2 S4 3.103(2) . ?
Sr2 S9 3.213(3) 2_656 ?
Sr2 S8 3.230(3) 1_556 ?
Sr2 S8 3.259(2) 2_666 ?
Sr2 Cu2 3.4438(14) 2_566 ?
Sr2 Cu4 3.5295(15) . ?
Sr2 Cu2 3.5443(15) 2_666 ?
Sr3 S1 2.924(3) 1_655 ?
Sr3 S5 3.009(2) 1_545 ?
Sr3 S7 3.102(2) . ?
Sr3 S3 3.138(2) . ?
Sr3 S5 3.172(2) 2_665 ?
Sr3 S9 3.214(2) . ?
Sr3 S8 3.274(2) . ?
Sr3 S6 3.330(2) . ?
Sr3 Cu2 3.5097(15) 2_665 ?
Sr3 Cu1 3.5395(18) . ?
Sr3 Cu3 3.6569(19) . ?
Sr3 Cu1 3.8590(17) 1_655 ?
Zr1 S1 2.529(2) . ?
Zr1 S6 2.549(2) . ?
Zr1 S3 2.560(2) . ?
Zr1 S2 2.638(2) . ?
Zr1 S8 2.650(2) 1_455 ?
Zr1 S8 2.656(2) 2_665 ?
Zr1 Cu3 2.9030(16) . ?
Zr1 Cu2 3.121(2) 2_565 ?
Zr1 Cu4 3.162(2) 2_666 ?
Zr1 Cu2 3.2088(14) . ?
Zr2 S9 2.490(2) 1_455 ?
Zr2 S7 2.549(2) . ?
Zr2 S4 2.590(2) . ?
Zr2 S5 2.625(2) 1_545 ?
Zr2 S2 2.668(2) 1_545 ?
Zr2 S4 2.694(2) 2_656 ?
Zr2 Cu1 2.9044(16) . ?
Zr2 Cu4 3.077(2) . ?
Zr2 Cu2 3.183(2) 1_545 ?
Zr2 Cu4 3.2718(15) 2_656 ?
Cu1 S9 2.234(2) 1_455 ?
Cu1 S3 2.246(2) . ?
Cu1 S5 2.312(2) 1_545 ?
Cu1 Cu1 2.753(3) 2 ?
Cu1 Cu2 3.0504(18) 1_545 ?
Cu2 S8 2.309(2) 2_665 ?
Cu2 S5 2.326(2) . ?
Cu2 S3 2.336(3) 2_565 ?
Cu2 S2 2.372(2) . ?
Cu3 S7 2.243(2) . ?
Cu3 S1 2.246(2) . ?
Cu3 S6 2.310(2) . ?
Cu3 Cu3 2.845(3) 2_666 ?
Cu4 S4 2.315(2) . ?
Cu4 S7 2.325(2) . ?
Cu4 S6 2.334(2) 2_666 ?
Cu4 S2 2.359(3) 2_666 ?
